data_4033732
loop_
_publ_author_name
'Zhang, Yetong'
'Shao, Yinlin'
'Gong, Julin'
'Zhu, Jianghe'
'Cheng, Tianxing'
'Chen, Jiuxi'

_publ_section_title
;
 Selenium-Catalyzed Oxidative C-H Amination of (
 E)-3-(Arylamino)-2-styrylquinazolin-4(3 H)-ones: A Metal-Free Synthesis
 of 1,2-Diarylpyrazolo[5,1- b]quinazolin-9(1 H)-ones.
;
_journal_issue 5
_journal_name_full 'The Journal of organic chemistry'
_journal_page_first 2798
_journal_page_last 2807
_journal_paper_doi 10.1021/acs.joc.8b03179
_journal_volume 84
_journal_year 2019
_chemical_formula_moiety 'C22 H15 N3 O'
_chemical_formula_sum 'C22 H15 N3 O'
_chemical_formula_weight 337.37
_space_group_IT_number 14
_space_group_name_Hall '-P 2ybc'
_space_group_name_H-M_alt 'P 1 21/c 1'
_symmetry_cell_setting monoclinic
_symmetry_space_group_name_Hall '-P 2ybc'
_symmetry_space_group_name_H-M 'P 1 21/c 1'
_atom_sites_solution_hydrogens geom
_atom_sites_solution_primary direct
_atom_sites_solution_secondary difmap
_audit_creation_method SHELXL-97
_cell_angle_alpha 90.00
_cell_angle_beta 103.462(2)
_cell_angle_gamma 90.00
_cell_formula_units_Z 4
_cell_length_a 10.0953(11)
_cell_length_b 9.8179(10)
_cell_length_c 17.3039(18)
_cell_measurement_reflns_used 8023
_cell_measurement_temperature 298(2)
_cell_measurement_theta_max 28.30
_cell_measurement_theta_min 2.40
_cell_volume 1667.9(3)
_computing_cell_refinement 'SAINT (Bruker, 2002)'
_computing_data_collection 'SMART (Bruker, 2002)'
_computing_data_reduction SAINT
_computing_molecular_graphics 'XP (Bruker, 2002)'
_computing_publication_material 'SHELXL-97 (Bruker, 2002)'
_computing_structure_refinement 'SHELXL-97 (Sheldrick, 1997)'
_computing_structure_solution 'SHELXS-97 (Sheldrick, 1997)'
_diffrn_ambient_temperature 298(2)
_diffrn_measured_fraction_theta_full 0.997
_diffrn_measured_fraction_theta_max 0.997
_diffrn_measurement_device_type 'Bruker APEX II area-detector diffractometer'
_diffrn_measurement_method '\f and \w scans'
_diffrn_radiation_monochromator graphite
_diffrn_radiation_source 'fine-focus sealed tube'
_diffrn_radiation_type MoK\a
_diffrn_radiation_wavelength 0.71073
_diffrn_reflns_av_R_equivalents 0.0294
_diffrn_reflns_av_sigmaI/netI 0.0244
_diffrn_reflns_limit_h_max 12
_diffrn_reflns_limit_h_min -11
_diffrn_reflns_limit_k_max 11
_diffrn_reflns_limit_k_min -11
_diffrn_reflns_limit_l_max 20
_diffrn_reflns_limit_l_min -20
_diffrn_reflns_number 11927
_diffrn_reflns_theta_full 25.50
_diffrn_reflns_theta_max 25.50
_diffrn_reflns_theta_min 2.07
_exptl_absorpt_coefficient_mu 0.085
_exptl_absorpt_correction_T_max 0.9849
_exptl_absorpt_correction_T_min 0.9783
_exptl_absorpt_correction_type multi-scan
_exptl_absorpt_process_details 'SADABS (Bruker, 2002)'
_exptl_crystal_colour Colorless
_exptl_crystal_density_diffrn 1.343
_exptl_crystal_density_method 'not measured'
_exptl_crystal_description Rod
_exptl_crystal_F_000 704
_exptl_crystal_size_max 0.26
_exptl_crystal_size_mid 0.20
_exptl_crystal_size_min 0.18
_refine_diff_density_max 0.236
_refine_diff_density_min -0.241
_refine_diff_density_rms 0.047
_refine_ls_extinction_method none
_refine_ls_goodness_of_fit_ref 1.064
_refine_ls_hydrogen_treatment constr
_refine_ls_matrix_type full
_refine_ls_number_parameters 235
_refine_ls_number_reflns 3093
_refine_ls_number_restraints 0
_refine_ls_restrained_S_all 1.064
_refine_ls_R_factor_all 0.0398
_refine_ls_R_factor_gt 0.0363
_refine_ls_shift/su_max 0.000
_refine_ls_shift/su_mean 0.000
_refine_ls_structure_factor_coef Fsqd
_refine_ls_weighting_details 'calc w=1/[\s^2^(Fo^2^)+(0.0609P)^2^+0.5154P] where P=(Fo^2^+2Fc^2^)/3'
_refine_ls_weighting_scheme calc
_refine_ls_wR_factor_gt 0.1033
_refine_ls_wR_factor_ref 0.1056
_reflns_number_gt 2820
_reflns_number_total 3093
_reflns_threshold_expression I>2\s(I)
_cod_data_source_file jo8b03179_si_001.cif
_cod_data_source_block mo_20141029b_0m
_cod_depositor_comments
;
The following automatic conversions were performed:

data item '_exptl_absorpt_correction_type' value 'Multi-scan' was
changed to 'multi-scan' in accordance with the
/home/data/users/saulius/crontab/automatic-downloads/current/ACS/lib/dictionaries/cif_core.dic
dictionary named 'cif_core.dic' version 2.4.2 last updated on
2011-04-26.

data item '_symmetry_cell_setting' value 'Monoclinic' was changed to
'monoclinic' in accordance with the
/home/data/users/saulius/crontab/automatic-downloads/current/ACS/lib/dictionaries/cif_core.dic
dictionary named 'cif_core.dic' version 2.4.2 last updated on
2011-04-26.

Automatic conversion script
Id: cif_fix_values 6909 2019-04-08 15:41:33Z antanas 
;
_cod_original_sg_symbol_H-M 'P 21/c'
_cod_database_code 4033732

loop_
_symmetry_equiv_pos_as_xyz
'x, y, z'
'-x, y+1/2, -z+1/2'
'-x, -y, -z'
'x, -y-1/2, z-1/2'

loop_
_atom_site_label
_atom_site_type_symbol
_atom_site_fract_x
_atom_site_fract_y
_atom_site_fract_z
_atom_site_U_iso_or_equiv
_atom_site_adp_type
_atom_site_occupancy
_atom_site_symmetry_multiplicity
_atom_site_calc_flag
_atom_site_refinement_flags
O1 O 0.01272(9) 0.97713(9) 0.11137(5) 0.0248(2) Uani 1 1 d .
N1 N -0.30372(11) 0.79872(11) 0.18955(6) 0.0213(3) Uani 1 1 d .
N2 N -0.07535(10) 0.87634(10) 0.20739(6) 0.0180(2) Uani 1 1 d .
N3 N 0.03445(10) 0.90953(10) 0.27156(6) 0.0186(2) Uani 1 1 d .
C1 C -0.31911(13) 0.82751(12) 0.10960(7) 0.0199(3) Uani 1 1 d .
C2 C -0.44608(14) 0.80108(13) 0.05769(8) 0.0248(3) Uani 1 1 d .
H2 H -0.5156 0.7626 0.0775 0.030 Uiso 1 1 calc R
C3 C -0.46859(14) 0.83144(14) -0.02181(8) 0.0277(3) Uani 1 1 d .
H3 H -0.5529 0.8128 -0.0554 0.033 Uiso 1 1 calc R
C4 C -0.36513(14) 0.89046(13) -0.05269(8) 0.0266(3) Uani 1 1 d .
H4 H -0.3814 0.9110 -0.1065 0.032 Uiso 1 1 calc R
C5 C -0.23994(14) 0.91799(13) -0.00367(8) 0.0234(3) Uani 1 1 d .
H5 H -0.1718 0.9575 -0.0243 0.028 Uiso 1 1 calc R
C6 C -0.21505(13) 0.88639(12) 0.07773(7) 0.0203(3) Uani 1 1 d .
C7 C -0.08298(13) 0.91948(12) 0.12939(7) 0.0190(3) Uani 1 1 d .
C8 C -0.18431(12) 0.82524(12) 0.23505(8) 0.0191(3) Uani 1 1 d .
C9 C -0.13823(13) 0.81926(13) 0.31970(7) 0.0215(3) Uani 1 1 d .
H9 H -0.1881 0.7870 0.3548 0.026 Uiso 1 1 calc R
C10 C -0.01032(13) 0.86831(12) 0.33968(7) 0.0200(3) Uani 1 1 d .
C11 C 0.08238(13) 0.88658(13) 0.41792(7) 0.0206(3) Uani 1 1 d .
C12 C 0.08399(14) 0.79163(13) 0.47821(8) 0.0244(3) Uani 1 1 d .
H12 H 0.0266 0.7164 0.4687 0.029 Uiso 1 1 calc R
C13 C 0.17114(15) 0.80961(14) 0.55210(8) 0.0283(3) Uani 1 1 d .
H13 H 0.1723 0.7463 0.5922 0.034 Uiso 1 1 calc R
C14 C 0.25652(14) 0.92156(14) 0.56641(8) 0.0280(3) Uani 1 1 d .
H14 H 0.3146 0.9336 0.6162 0.034 Uiso 1 1 calc R
C15 C 0.25578(16) 1.01587(14) 0.50664(8) 0.0313(3) Uani 1 1 d .
H15 H 0.3137 1.0908 0.5164 0.038 Uiso 1 1 calc R
C16 C 0.16942(15) 0.99887(14) 0.43285(8) 0.0278(3) Uani 1 1 d .
H16 H 0.1691 1.0624 0.3929 0.033 Uiso 1 1 calc R
C17 C 0.16583(12) 0.85384(12) 0.26489(7) 0.0182(3) Uani 1 1 d .
C18 C 0.26679(14) 0.94055(13) 0.25276(8) 0.0257(3) Uani 1 1 d .
H18 H 0.2510 1.0337 0.2469 0.031 Uiso 1 1 calc R
C19 C 0.39196(14) 0.88632(14) 0.24940(8) 0.0279(3) Uani 1 1 d .
H19 H 0.4606 0.9436 0.2410 0.034 Uiso 1 1 calc R
C20 C 0.41586(13) 0.74751(14) 0.25848(7) 0.0234(3) Uani 1 1 d .
H20 H 0.5002 0.7119 0.2561 0.028 Uiso 1 1 calc R
C21 C 0.31408(13) 0.66210(13) 0.27113(8) 0.0239(3) Uani 1 1 d .
H21 H 0.3302 0.5691 0.2778 0.029 Uiso 1 1 calc R
C22 C 0.18805(13) 0.71495(12) 0.27394(8) 0.0213(3) Uani 1 1 d .
H22 H 0.1190 0.6577 0.2818 0.026 Uiso 1 1 calc R

loop_
_atom_site_aniso_label
_atom_site_aniso_U_11
_atom_site_aniso_U_22
_atom_site_aniso_U_33
_atom_site_aniso_U_23
_atom_site_aniso_U_13
_atom_site_aniso_U_12
O1 0.0239(5) 0.0259(5) 0.0265(5) 0.0054(4) 0.0096(4) -0.0028(4)
N1 0.0202(6) 0.0191(5) 0.0261(6) -0.0001(4) 0.0085(4) -0.0002(4)
N2 0.0173(5) 0.0169(5) 0.0207(5) 0.0011(4) 0.0061(4) 0.0010(4)
N3 0.0192(5) 0.0175(5) 0.0197(5) 0.0009(4) 0.0057(4) -0.0003(4)
C1 0.0221(6) 0.0136(6) 0.0252(6) -0.0013(5) 0.0079(5) 0.0039(5)
C2 0.0220(7) 0.0214(6) 0.0320(7) -0.0019(5) 0.0082(5) 0.0013(5)
C3 0.0253(7) 0.0257(7) 0.0295(7) -0.0034(5) 0.0013(5) 0.0039(5)
C4 0.0312(7) 0.0237(7) 0.0239(6) 0.0019(5) 0.0042(5) 0.0059(5)
C5 0.0275(7) 0.0188(6) 0.0254(6) 0.0016(5) 0.0091(5) 0.0040(5)
C6 0.0230(6) 0.0140(6) 0.0253(6) -0.0004(5) 0.0083(5) 0.0040(5)
C7 0.0223(6) 0.0137(6) 0.0229(6) 0.0014(5) 0.0093(5) 0.0037(5)
C8 0.0205(6) 0.0130(5) 0.0268(6) 0.0004(5) 0.0114(5) 0.0017(5)
C9 0.0238(6) 0.0196(6) 0.0237(6) 0.0011(5) 0.0111(5) 0.0001(5)
C10 0.0259(7) 0.0141(6) 0.0225(6) 0.0007(4) 0.0105(5) 0.0035(5)
C11 0.0215(6) 0.0189(6) 0.0233(6) -0.0015(5) 0.0093(5) 0.0025(5)
C12 0.0266(7) 0.0216(6) 0.0267(7) 0.0008(5) 0.0097(5) -0.0035(5)
C13 0.0338(8) 0.0267(7) 0.0250(7) 0.0046(5) 0.0083(6) 0.0008(6)
C14 0.0299(7) 0.0291(7) 0.0235(6) -0.0036(5) 0.0036(5) 0.0008(6)
C15 0.0397(8) 0.0238(7) 0.0305(7) -0.0041(6) 0.0082(6) -0.0098(6)
C16 0.0405(8) 0.0190(6) 0.0251(7) 0.0007(5) 0.0100(6) -0.0031(6)
C17 0.0187(6) 0.0186(6) 0.0174(6) -0.0005(4) 0.0046(5) 0.0006(5)
C18 0.0262(7) 0.0163(6) 0.0362(7) 0.0034(5) 0.0105(6) -0.0018(5)
C19 0.0220(7) 0.0257(7) 0.0377(8) 0.0049(6) 0.0100(6) -0.0056(5)
C20 0.0192(6) 0.0270(7) 0.0246(6) 0.0028(5) 0.0065(5) 0.0027(5)
C21 0.0263(7) 0.0180(6) 0.0284(7) 0.0022(5) 0.0081(5) 0.0027(5)
C22 0.0210(6) 0.0174(6) 0.0268(6) 0.0010(5) 0.0086(5) -0.0033(5)

loop_
_atom_type_symbol
_atom_type_description
_atom_type_scat_dispersion_real
_atom_type_scat_dispersion_imag
_atom_type_scat_source
C C 0.0033 0.0016 'International Tables Vol C Tables 4.2.6.8 and 6.1.1.4'
H H 0.0000 0.0000 'International Tables Vol C Tables 4.2.6.8 and 6.1.1.4'
N N 0.0061 0.0033 'International Tables Vol C Tables 4.2.6.8 and 6.1.1.4'
O O 0.0106 0.0060 'International Tables Vol C Tables 4.2.6.8 and 6.1.1.4'

loop_
_geom_angle_atom_site_label_1
_geom_angle_atom_site_label_2
_geom_angle_atom_site_label_3
_geom_angle
C8 N1 C1 115.82(11)
C8 N2 C7 124.78(10)
C8 N2 N3 110.58(10)
C7 N2 N3 123.04(10)
N2 N3 C10 104.14(9)
N2 N3 C17 114.30(9)
C10 N3 C17 115.44(10)
N1 C1 C2 118.27(11)
N1 C1 C6 123.41(11)
C2 C1 C6 118.29(12)
C3 C2 C1 120.85(13)
C3 C2 H2 119.6
C1 C2 H2 119.6
C2 C3 C4 120.41(13)
C2 C3 H3 119.8
C4 C3 H3 119.8
C5 C4 C3 120.31(12)
C5 C4 H4 119.8
C3 C4 H4 119.8
C4 C5 C6 119.91(12)
C4 C5 H5 120.0
C6 C5 H5 120.0
C5 C6 C1 120.23(12)
C5 C6 C7 119.30(11)
C1 C6 C7 120.44(11)
O1 C7 N2 121.16(11)
O1 C7 C6 127.69(11)
N2 C7 C6 111.15(10)
N1 C8 N2 123.94(11)
N1 C8 C9 130.13(11)
N2 C8 C9 105.79(10)
C10 C9 C8 108.19(11)
C10 C9 H9 125.9
C8 C9 H9 125.9
C9 C10 N3 111.19(11)
C9 C10 C11 130.45(12)
N3 C10 C11 118.34(11)
C16 C11 C12 119.45(12)
C16 C11 C10 120.42(11)
C12 C11 C10 120.13(12)
C13 C12 C11 119.95(12)
C13 C12 H12 120.0
C11 C12 H12 120.0
C14 C13 C12 120.16(13)
C14 C13 H13 119.9
C12 C13 H13 119.9
C13 C14 C15 120.13(13)
C13 C14 H14 119.9
C15 C14 H14 119.9
C16 C15 C14 120.16(13)
C16 C15 H15 119.9
C14 C15 H15 119.9
C15 C16 C11 120.15(12)
C15 C16 H16 119.9
C11 C16 H16 119.9
C18 C17 C22 121.22(12)
C18 C17 N3 119.74(11)
C22 C17 N3 118.99(11)
C17 C18 C19 118.83(12)
C17 C18 H18 120.6
C19 C18 H18 120.6
C18 C19 C20 120.63(12)
C18 C19 H19 119.7
C20 C19 H19 119.7
C21 C20 C19 119.87(12)
C21 C20 H20 120.1
C19 C20 H20 120.1
C20 C21 C22 120.05(12)
C20 C21 H21 120.0
C22 C21 H21 120.0
C17 C22 C21 119.39(12)
C17 C22 H22 120.3
C21 C22 H22 120.3

loop_
_geom_bond_atom_site_label_1
_geom_bond_atom_site_label_2
_geom_bond_distance
O1 C7 1.2211(15)
N1 C8 1.3034(17)
N1 C1 1.3850(17)
N2 C8 1.3912(15)
N2 C7 1.3996(16)
N2 N3 1.4123(14)
N3 C10 1.4161(16)
N3 C17 1.4638(16)
C1 C2 1.4075(19)
C1 C6 1.4183(18)
C2 C3 1.374(2)
C2 H2 0.9300
C3 C4 1.404(2)
C3 H3 0.9300
C4 C5 1.3750(19)
C4 H4 0.9300
C5 C6 1.4066(18)
C5 H5 0.9300
C6 C7 1.4586(18)
C8 C9 1.4311(18)
C9 C10 1.3457(18)
C9 H9 0.9300
C10 C11 1.4667(18)
C11 C16 1.3959(19)
C11 C12 1.3963(18)
C12 C13 1.3843(19)
C12 H12 0.9300
C13 C14 1.383(2)
C13 H13 0.9300
C14 C15 1.387(2)
C14 H14 0.9300
C15 C16 1.378(2)
C15 H15 0.9300
C16 H16 0.9300
C17 C18 1.3810(18)
C17 C22 1.3850(17)
C18 C19 1.3849(19)
C18 H18 0.9300
C19 C20 1.3866(19)
C19 H19 0.9300
C20 C21 1.3827(19)
C20 H20 0.9300
C21 C22 1.3853(18)
C21 H21 0.9300
C22 H22 0.9300

loop_
_geom_torsion_atom_site_label_1
_geom_torsion_atom_site_label_2
_geom_torsion_atom_site_label_3
_geom_torsion_atom_site_label_4
_geom_torsion
C8 N2 N3 C10 3.39(12)
C7 N2 N3 C10 169.58(10)
C8 N2 N3 C17 130.25(10)
C7 N2 N3 C17 -63.57(14)
C8 N1 C1 C2 -179.90(11)
C8 N1 C1 C6 -2.05(17)
N1 C1 C2 C3 178.01(11)
C6 C1 C2 C3 0.05(18)
C1 C2 C3 C4 -0.4(2)
C2 C3 C4 C5 0.3(2)
C3 C4 C5 C6 0.3(2)
C4 C5 C6 C1 -0.66(19)
C4 C5 C6 C7 -178.38(11)
N1 C1 C6 C5 -177.35(11)
C2 C1 C6 C5 0.49(18)
N1 C1 C6 C7 0.34(18)
C2 C1 C6 C7 178.19(11)
C8 N2 C7 O1 171.79(11)
N3 N2 C7 O1 7.58(18)
C8 N2 C7 C6 -8.03(16)
N3 N2 C7 C6 -172.24(10)
C5 C6 C7 O1 2.30(19)
C1 C6 C7 O1 -175.42(12)
C5 C6 C7 N2 -177.90(10)
C1 C6 C7 N2 4.39(16)
C1 N1 C8 N2 -1.43(17)
C1 N1 C8 C9 173.83(12)
C7 N2 C8 N1 7.15(19)
N3 N2 C8 N1 173.04(11)
C7 N2 C8 C9 -169.08(11)
N3 N2 C8 C9 -3.19(13)
N1 C8 C9 C10 -174.24(13)
N2 C8 C9 C10 1.67(13)
C8 C9 C10 N3 0.44(14)
C8 C9 C10 C11 178.98(12)
N2 N3 C10 C9 -2.32(13)
C17 N3 C10 C9 -128.46(11)
N2 N3 C10 C11 178.94(10)
C17 N3 C10 C11 52.80(14)
C9 C10 C11 C16 -143.38(14)
N3 C10 C11 C16 35.07(17)
C9 C10 C11 C12 36.5(2)
N3 C10 C11 C12 -145.04(12)
C16 C11 C12 C13 0.2(2)
C10 C11 C12 C13 -179.67(12)
C11 C12 C13 C14 0.1(2)
C12 C13 C14 C15 -0.4(2)
C13 C14 C15 C16 0.4(2)
C14 C15 C16 C11 -0.1(2)
C12 C11 C16 C15 -0.2(2)
C10 C11 C16 C15 179.65(12)
N2 N3 C17 C18 111.54(13)
C10 N3 C17 C18 -127.70(12)
N2 N3 C17 C22 -70.89(14)
C10 N3 C17 C22 49.87(15)
C22 C17 C18 C19 0.2(2)
N3 C17 C18 C19 177.76(12)
C17 C18 C19 C20 -0.4(2)
C18 C19 C20 C21 -0.1(2)
C19 C20 C21 C22 0.6(2)
C18 C17 C22 C21 0.29(19)
N3 C17 C22 C21 -177.24(11)
C20 C21 C22 C17 -0.74(19)
